data_7051026
loop_
_publ_author_name
'Jos\'e Barluenga'
'Miguel Tom\'as'
'Alfredo Ballesteros'
'Javier Santamar\'ia'
'Ra\'ul Corzo-Su\'arez'
'Santiago Garc\'ia-Granda'

_publ_section_title
;
 Reaction of Fischer alkynylcarbene complexes with 1-azadiene
 derivatives: unexpected formation of 3,4-dihydropyridines
;
_journal_issue 1
_journal_name_full 'New J. Chem.'
_journal_page_first 8
_journal_page_last 10
_journal_paper_doi 10.1039/b005648k
_journal_volume 25
_journal_year 2001
_chemical_formula_moiety 'C26 H30 N2 O'
_chemical_formula_sum 'C26 H30 N2 O'
_chemical_formula_weight 386.52
_chemical_name_systematic
;
4-phenil-4-(N-ciclohexyl)imidoyl-6-(4-methylphenyl)-
2-methoxi-3,4-dihydropyridin
;
_space_group_IT_number 29
_symmetry_cell_setting orthorhombic
_symmetry_space_group_name_Hall 'P 2c -2b'
_symmetry_space_group_name_H-M 'P b c 21'
_atom_sites_solution_hydrogens geom
_atom_sites_solution_primary direct
_atom_sites_solution_secondary difmap
_audit_creation_method SHELXL-97
_cell_angle_alpha 90.00
_cell_angle_beta 90.00
_cell_angle_gamma 90.00
_cell_formula_units_Z 8
_cell_length_a 6.632(2)
_cell_length_b 19.859(2)
_cell_length_c 34.049(4)
_cell_measurement_reflns_used 25
_cell_measurement_temperature 293(2)
_cell_measurement_theta_max 20
_cell_measurement_theta_min 15
_cell_volume 4484.4(15)
_computing_cell_refinement 'CRYSDA (Beurkens et al., 1992)'
_computing_data_collection
;
CAD-4 Diffractometer Control Software (Enraf-Nonius, 1994)
;
_computing_data_reduction 'REFLEX (Garc\'ia-Granda et al., 1998)'
_computing_molecular_graphics 'Xtal_GX (Hall & Boulay, 1995)'
_computing_publication_material
;
 SHELXL-97 (Sheldrick, 1997). All calculations made at the University of
 Oviedo on the Scientific Computer Center and X-Ray group DEC/AXP-computers
;
_computing_structure_refinement 'SHELXL-97 (Sheldrick, 1997)'
_computing_structure_solution 'SHELXS-86 (Sheldrick, 1990)'
_diffrn_ambient_temperature 293(2)
_diffrn_measurement_device 'Nonius CAD-4 diffractometer'
_diffrn_measurement_method \w-2\Q
_diffrn_radiation_monochromator graphite
_diffrn_radiation_source 'fine-focus sealed tube'
_diffrn_radiation_type MoK\a
_diffrn_radiation_wavelength 0.71073
_diffrn_reflns_av_R_equivalents 0.0000
_diffrn_reflns_av_sigmaI/netI 0.1501
_diffrn_reflns_limit_h_max 7
_diffrn_reflns_limit_h_min 0
_diffrn_reflns_limit_k_max 23
_diffrn_reflns_limit_k_min 0
_diffrn_reflns_limit_l_max 40
_diffrn_reflns_limit_l_min 0
_diffrn_reflns_number 4015
_diffrn_reflns_theta_max 24.98
_diffrn_reflns_theta_min 1.20
_diffrn_standards_decay_% 3.39
_diffrn_standards_interval_count 200
_diffrn_standards_interval_time 60
_diffrn_standards_number 3
_exptl_absorpt_coefficient_mu 0.069
_exptl_absorpt_correction_type none
_exptl_crystal_colour colourless
_exptl_crystal_density_diffrn 1.145
_exptl_crystal_density_meas ?
_exptl_crystal_density_method 'not measured'
_exptl_crystal_description prismatic
_exptl_crystal_F_000 1664
_exptl_crystal_size_max 0.5
_exptl_crystal_size_mid 0.4
_exptl_crystal_size_min 0.2
_refine_diff_density_max 0.202
_refine_diff_density_min -0.218
_refine_diff_density_rms 0.054
_refine_ls_extinction_method none
_refine_ls_goodness_of_fit_all 1.029
_refine_ls_goodness_of_fit_ref 1.306
_refine_ls_hydrogen_treatment constr
_refine_ls_matrix_type full
_refine_ls_number_parameters 592
_refine_ls_number_reflns 4003
_refine_ls_number_restraints 1
_refine_ls_restrained_S_all 1.217
_refine_ls_restrained_S_obs 1.305
_refine_ls_R_factor_all 0.2450
_refine_ls_R_factor_gt 0.0591
_refine_ls_shift/su_max -0.017
_refine_ls_shift/su_mean 0.002
_refine_ls_structure_factor_coef Fsqd
_refine_ls_weighting_details 'calc w=1/[\s^2^(Fo^2^)+(0.1145P)^2^+0.0000P] where P=(Fo^2^+2Fc^2^)/3'
_refine_ls_weighting_scheme calc
_refine_ls_wR_factor_gt 0.1485
_refine_ls_wR_factor_ref 0.2829
_reflns_number_gt 1368
_reflns_number_total 4015
_reflns_threshold_expression I2\s(I)
_cod_data_source_file b005648k.txt
_cod_data_source_block njcx_r
_cod_depositor_comments
;
The following automatic conversions were performed:

'_exptl_crystal_density_meas' value 'none' was changed to '?' - the
value is perceived as not measured.

Automatic conversion script
Id: cif_fix_values 3008 2015-01-20 13:52:24Z robertas 
;
_cod_original_cell_volume 4484.1(15)
_cod_original_sg_symbol_H-M p_b_c_21
_cod_database_code 7051026

loop_
_symmetry_equiv_pos_as_xyz
'x, y, z'
'-x, y+1/2, z'
'x, -y+1/2, z+1/2'
'-x, -y, z+1/2'

loop_
_atom_site_aniso_label
_atom_site_aniso_U_11
_atom_site_aniso_U_22
_atom_site_aniso_U_33
_atom_site_aniso_U_23
_atom_site_aniso_U_13
_atom_site_aniso_U_12
C1 0.065(9) 0.062(9) 0.051(9) -0.017(7) 0.011(8) -0.005(7)
C2 0.073(10) 0.061(8) 0.066(10) -0.013(7) 0.021(9) 0.001(8)
C3 0.060(8) 0.052(7) 0.067(9) 0.001(7) -0.004(8) 0.003(7)
C4 0.061(9) 0.060(8) 0.064(10) -0.016(7) 0.006(8) -0.007(7)
C5 0.078(9) 0.054(8) 0.053(8) -0.016(6) 0.010(8) 0.007(7)
N1 0.059(6) 0.049(6) 0.061(7) -0.004(5) -0.005(6) 0.017(5)
C6 0.054(8) 0.034(6) 0.077(9) 0.020(6) 0.013(8) 0.004(6)
C7 0.052(8) 0.056(9) 0.086(11) 0.005(7) -0.004(8) 0.004(7)
C8 0.076(10) 0.037(6) 0.077(10) 0.006(7) -0.003(8) 0.010(7)
C9 0.054(9) 0.056(9) 0.086(12) 0.020(8) 0.008(9) 0.017(7)
C10 0.054(8) 0.067(9) 0.072(10) 0.012(7) -0.007(7) 0.012(8)
C11 0.067(9) 0.047(7) 0.079(10) -0.008(7) -0.005(8) -0.021(7)
C12 0.112(13) 0.094(11) 0.068(10) 0.011(8) 0.004(10) 0.030(10)
C13 0.042(7) 0.042(7) 0.084(10) -0.011(7) 0.007(7) 0.014(6)
C14 0.042(8) 0.090(10) 0.068(10) 0.001(8) 0.001(8) 0.001(7)
C15 0.073(10) 0.063(8) 0.090(12) 0.001(7) 0.009(9) 0.019(8)
C16 0.053(9) 0.098(13) 0.090(13) -0.018(10) -0.014(9) -0.001(8)
C17 0.072(11) 0.070(11) 0.097(13) -0.004(10) -0.010(10) -0.006(8)
C18 0.080(10) 0.048(8) 0.079(11) 0.003(7) 0.005(9) -0.010(8)
C19 0.071(11) 0.075(11) 0.064(10) 0.011(9) 0.010(9) -0.004(9)
N2 0.047(6) 0.055(6) 0.079(8) 0.000(6) -0.004(6) 0.001(6)
C20 0.071(10) 0.056(8) 0.065(10) -0.002(7) 0.001(8) -0.018(7)
C21 0.065(11) 0.151(15) 0.154(20) 0.055(13) -0.022(13) -0.010(10)
C22 0.077(13) 0.133(16) 0.175(22) 0.027(14) 0.011(13) -0.045(12)
C23 0.130(17) 0.071(11) 0.160(19) -0.016(12) 0.058(17) -0.047(12)
C24 0.118(15) 0.118(15) 0.171(20) 0.078(15) 0.067(16) 0.033(13)
C25 0.074(11) 0.105(12) 0.135(16) 0.058(11) 0.008(10) -0.008(10)
O1 0.108(7) 0.050(5) 0.063(6) -0.018(4) -0.014(6) 0.023(5)
C26 0.164(18) 0.091(11) 0.067(10) -0.027(9) -0.016(13) 0.040(11)
C1B 0.068(9) 0.039(7) 0.071(10) 0.004(7) 0.017(9) -0.010(7)
C2B 0.056(8) 0.056(8) 0.053(8) -0.004(7) 0.000(7) 0.000(7)
C3B 0.042(7) 0.042(6) 0.065(9) 0.007(6) 0.014(7) -0.014(6)
C4B 0.050(7) 0.035(6) 0.068(9) 0.002(6) -0.007(7) -0.008(6)
C5B 0.049(8) 0.043(7) 0.087(11) -0.008(7) -0.020(8) 0.009(6)
N1B 0.075(8) 0.039(6) 0.079(8) 0.015(6) 0.005(7) 0.004(6)
C6B 0.057(9) 0.069(9) 0.052(8) 0.006(7) -0.021(8) 0.008(7)
C7B 0.090(10) 0.043(7) 0.067(9) 0.001(6) -0.020(8) 0.005(7)
C8B 0.072(10) 0.046(7) 0.100(12) -0.013(8) 0.000(9) -0.026(8)
C9B 0.071(10) 0.065(9) 0.072(10) -0.010(8) -0.007(9) 0.010(8)
C10B 0.070(11) 0.097(12) 0.071(11) -0.018(9) -0.022(9) 0.025(10)
C11B 0.068(9) 0.072(9) 0.054(8) 0.001(7) -0.014(8) -0.016(8)
C12B 0.047(8) 0.082(10) 0.137(15) -0.029(9) -0.001(9) -0.008(7)
C13B 0.064(9) 0.061(9) 0.047(8) -0.004(7) -0.008(7) 0.010(7)
C14B 0.066(9) 0.055(8) 0.077(10) -0.004(7) 0.000(9) 0.000(7)
C15B 0.064(11) 0.149(18) 0.050(9) 0.014(10) -0.025(9) -0.020(11)
C16B 0.057(9) 0.080(11) 0.112(15) 0.032(10) 0.002(10) -0.002(9)
C17B 0.065(10) 0.065(10) 0.121(16) -0.006(10) -0.002(10) 0.010(8)
C18B 0.052(8) 0.061(9) 0.105(12) 0.009(8) -0.019(9) -0.008(7)
C19B 0.036(7) 0.045(7) 0.071(9) -0.002(6) -0.001(7) -0.010(6)
N2B 0.056(7) 0.036(6) 0.080(8) 0.000(5) 0.011(6) -0.002(5)
C20B 0.052(8) 0.043(7) 0.105(12) 0.010(7) 0.023(8) -0.005(6)
C21B 0.057(10) 0.127(13) 0.112(14) -0.024(11) -0.011(10) 0.019(9)
C22B 0.071(13) 0.213(22) 0.118(17) 0.035(16) 0.002(12) 0.037(14)
C23B 0.101(14) 0.105(13) 0.115(14) 0.011(12) 0.024(13) 0.050(11)
C24B 0.120(14) 0.080(10) 0.116(14) -0.031(10) -0.004(13) 0.026(10)
C25B 0.072(11) 0.096(10) 0.116(14) -0.027(10) -0.010(10) 0.017(9)
O1B 0.096(7) 0.063(6) 0.076(7) 0.017(5) 0.009(6) -0.012(6)
C26B 0.107(12) 0.061(9) 0.116(13) 0.040(9) -0.035(11) -0.012(8)

loop_
_atom_site_label
_atom_site_type_symbol
_atom_site_fract_x
_atom_site_fract_y
_atom_site_fract_z
_atom_site_U_iso_or_equiv
_atom_site_thermal_displace_type
_atom_site_occupancy
_atom_site_calc_flag
_atom_site_refinement_flags
_atom_site_disorder_group
C1 C 0.3096(21) 0.7186(6) 0.3608(4) 0.059(4) Uani 1 d . .
C2 C 0.1429(22) 0.7076(7) 0.3319(4) 0.067(4) Uani 1 d . .
H21 H 0.0226(213) 0.6831(63) 0.3423(39) 0.101(5) Uiso 1 d . .
H22 H 0.0890(178) 0.7598(65) 0.3234(40) 0.101(5) Uiso 1 d . .
C3 C 0.2310(19) 0.6728(5) 0.2960(4) 0.060(3) Uani 1 d . .
C4 C 0.3662(20) 0.6146(6) 0.3109(4) 0.062(3) Uani 1 d . .
H41 H 0.3484(193) 0.5769(63) 0.2888(41) 0.101(5) Uiso 1 d . .
C5 C 0.4711(21) 0.6205(6) 0.3443(4) 0.061(4) Uani 1 d . .
N1 N 0.4585(14) 0.6789(4) 0.3675(3) 0.056(3) Uani 1 d . .
C6 C 0.6073(18) 0.5688(5) 0.3586(4) 0.055(3) Uani 1 d . .
C7 C 0.5973(22) 0.5014(7) 0.3464(4) 0.065(4) Uani 1 d . .
H71 H 0.4505(196) 0.4911(59) 0.3329(34) 0.101(5) Uiso 1 d . .
C8 C 0.7441(22) 0.4558(6) 0.3566(4) 0.063(4) Uani 1 d . .
H81 H 0.7270(210) 0.4077(65) 0.3509(43) 0.101(5) Uiso 1 d . .
C9 C 0.9064(21) 0.4749(7) 0.3801(5) 0.066(4) Uani 1 d . .
C10 C 0.9181(21) 0.5406(7) 0.3930(4) 0.064(4) Uani 1 d . .
H101 H 1.0262(196) 0.5560(63) 0.4060(43) 0.101(5) Uiso 1 d . .
C11 C 0.7721(21) 0.5875(6) 0.3835(4) 0.064(4) Uani 1 d . .
H111 H 0.7868(188) 0.6264(60) 0.3952(38) 0.101(5) Uiso 1 d . .
C12 C 1.0734(21) 0.4251(6) 0.3905(4) 0.091(6) Uani 1 d . .
H121 H 1.1801(93) 0.4468(17) 0.3971(26) 0.101(5) Uiso 1 calc R .
H122 H 1.0991(94) 0.4002(35) 0.3704(17) 0.101(5) Uiso 1 calc R .
H123 H 1.0350(63) 0.4002(35) 0.4097(22) 0.101(5) Uiso 1 calc R .
C13 C 0.0640(17) 0.6449(5) 0.2694(4) 0.056(3) Uani 1 d . .
C14 C 0.0127(19) 0.6804(7) 0.2359(4) 0.066(4) Uani 1 d . .
H141 H 0.0829(19) 0.7197(7) 0.2300(4) 0.101(5) Uiso 1 calc R .
C15 C -0.1443(22) 0.6589(6) 0.2100(4) 0.075(4) Uani 1 d . .
H151 H -0.1836(22) 0.6842(6) 0.1883(4) 0.101(5) Uiso 1 calc R .
C16 C -0.2360(22) 0.5969(9) 0.2193(5) 0.080(5) Uani 1 d . .
H161 H -0.3301(22) 0.5792(9) 0.2019(5) 0.101(5) Uiso 1 calc R .
C17 C -0.1935(24) 0.5621(8) 0.2523(5) 0.080(5) Uani 1 d . .
H171 H -0.2543(194) 0.5252(70) 0.2507(45) 0.101(5) Uiso 1 d . .
C18 C -0.0412(21) 0.5863(6) 0.2782(4) 0.069(4) Uani 1 d . .
H181 H -0.0120(21) 0.5628(6) 0.3011(4) 0.101(5) Uiso 1 calc R .
C19 C 0.3768(23) 0.7177(8) 0.2731(5) 0.070(4) Uani 1 d . .
H191 H 0.4331(192) 0.6957(61) 0.2477(41) 0.101(5) Uiso 1 d . .
N2 N 0.3993(14) 0.7772(5) 0.2821(3) 0.060(3) Uani 1 d . .
C20 C 0.5502(21) 0.8147(6) 0.2587(4) 0.064(4) Uani 1 d . .
H201 H 0.6046(21) 0.7856(6) 0.2380(4) 0.101(5) Uiso 1 calc R .
C21 C 0.7111(24) 0.8357(9) 0.2850(6) 0.123(7) Uani 1 d . .
H211 H 0.7759(24) 0.7962(9) 0.2960(6) 0.101(5) Uiso 1 calc R .
H212 H 0.6543(24) 0.8616(9) 0.3065(6) 0.101(5) Uiso 1 calc R .
C22 C 0.8702(27) 0.8790(10) 0.2633(6) 0.128(7) Uani 1 d . .
H221 H 0.9725(27) 0.8931(10) 0.2819(6) 0.101(5) Uiso 1 calc R .
H222 H 0.9356(27) 0.8515(10) 0.2434(6) 0.101(5) Uiso 1 calc R .
C23 C 0.7867(32) 0.9366(9) 0.2451(7) 0.120(8) Uani 1 d . .
H231 H 0.9034(102) 0.9616(24) 0.2262(17) 0.101(5) Uiso 1 calc R .
H232 H 0.7374(49) 0.9735(33) 0.2681(19) 0.101(5) Uiso 1 calc R .
C24 C 0.6091(29) 0.9164(10) 0.2203(7) 0.136(8) Uani 1 d . .
H241 H 0.5435(29) 0.9568(10) 0.2107(7) 0.101(5) Uiso 1 calc R .
H242 H 0.6578(29) 0.8916(10) 0.1977(7) 0.101(5) Uiso 1 calc R .
C25 C 0.4563(23) 0.8743(8) 0.2413(5) 0.105(6) Uani 1 d . .
H251 H 0.3932(23) 0.9009(8) 0.2619(5) 0.101(5) Uiso 1 calc R .
H252 H 0.3522(23) 0.8605(8) 0.2230(5) 0.101(5) Uiso 1 calc R .
O1 O 0.2897(14) 0.7773(4) 0.3807(3) 0.073(3) Uani 1 d . .
C26 C 0.4355(27) 0.7930(7) 0.4075(5) 0.107(6) Uani 1 d . .
H261 H 0.4139(69) 0.8426(34) 0.4175(18) 0.101(5) Uiso 1 calc R .
H262 H 0.5782(93) 0.7889(34) 0.3943(10) 0.101(5) Uiso 1 calc R .
H263 H 0.4266(71) 0.7596(31) 0.4314(18) 0.101(5) Uiso 1 calc R .
C1B C 0.1946(21) 0.1867(6) 0.0028(4) 0.059(4) Uani 1 d . .
C2B C 0.3570(20) 0.1759(6) 0.0310(4) 0.055(3) Uani 1 d . .
H21B H 0.4329(206) 0.1504(63) 0.0151(41) 0.101(5) Uiso 1 d . .
H22B H 0.4239(211) 0.2179(65) 0.0342(48) 0.101(5) Uiso 1 d . .
C3B C 0.2781(17) 0.1377(5) 0.0664(4) 0.050(3) Uani 1 d . .
C4B C 0.1404(17) 0.0825(5) 0.0516(4) 0.051(3) Uani 1 d . .
H41B H 0.1316(185) 0.0423(61) 0.0734(42) 0.101(5) Uiso 1 d . .
C5B C 0.0439(19) 0.0887(5) 0.0175(4) 0.060(4) Uani 1 d . .
N1B N 0.0514(18) 0.1483(5) -0.0049(3) 0.064(3) Uani 1 d . .
C6B C -0.1102(20) 0.0362(7) 0.0048(4) 0.059(4) Uani 1 d . .
C7B C -0.0939(22) -0.0314(5) 0.0172(4) 0.067(4) Uani 1 d . .
H71B H 0.0140(22) -0.0459(5) 0.0324(4) 0.101(5) Uiso 1 calc R .
C8B C -0.2461(23) -0.0752(6) 0.0057(5) 0.073(4) Uani 1 d . .
H81B H -0.2603(203) -0.1207(62) 0.0141(42) 0.101(5) Uiso 1 d . .
C9B C -0.4071(22) -0.0578(7) -0.0158(4) 0.069(4) Uani 1 d . .
C10B C -0.4148(25) 0.0083(8) -0.0292(5) 0.079(5) Uani 1 d . .
H01C H -0.5388(197) 0.0274(56) -0.0490(40) 0.101(5) Uiso 1 d . .
C11B C -0.2643(20) 0.0542(6) -0.0183(4) 0.065(4) Uani 1 d . .
H11C H -0.2716(20) 0.0983(6) -0.0274(4) 0.101(5) Uiso 1 calc R .
C12B C -0.5657(20) -0.1092(6) -0.0272(5) 0.089(5) Uani 1 d . .
H21C H -0.6116(87) -0.1004(24) -0.0541(20) 0.101(5) Uiso 1 calc R .
H22C H -0.6805(94) -0.1059(27) -0.0091(17) 0.101(5) Uiso 1 calc R .
H23C H -0.5076(53) -0.1546(31) -0.0257(23) 0.101(5) Uiso 1 calc R .
C13B C 0.4498(20) 0.1144(6) 0.0928(4) 0.058(4) Uani 1 d . .
C14B C 0.5159(21) 0.1507(6) 0.1255(4) 0.066(4) Uani 1 d . .
H41C H 0.4462(191) 0.1998(63) 0.1330(37) 0.101(5) Uiso 1 d . .
C15B C 0.6594(24) 0.1282(11) 0.1495(5) 0.088(5) Uani 1 d . .
H51C H 0.6852(193) 0.1496(61) 0.1758(41) 0.101(5) Uiso 1 d . .
C16B C 0.7495(22) 0.0677(9) 0.1424(6) 0.083(5) Uani 1 d . .
H61C H 0.8508(22) 0.0515(9) 0.1588(6) 0.101(5) Uiso 1 calc R .
C17B C 0.6838(23) 0.0299(7) 0.1091(6) 0.083(5) Uani 1 d . .
H71C H 0.7456(186) -0.0110(62) 0.1033(41) 0.101(5) Uiso 1 d . .
C18B C 0.5362(20) 0.0540(7) 0.0861(5) 0.073(4) Uani 1 d . .
H81C H 0.5247(181) 0.0289(60) 0.0584(35) 0.101(5) Uiso 1 d . .
C19B C 0.1340(16) 0.1833(6) 0.0893(4) 0.051(3) Uani 1 d . .
H91C H 0.0275(190) 0.1577(54) 0.1101(39) 0.101(5) Uiso 1 d . .
N2B N 0.1117(15) 0.2436(5) 0.0815(3) 0.057(3) Uani 1 d . .
C20B C -0.0426(18) 0.2825(5) 0.1027(4) 0.067(4) Uani 1 d . .
H01D H -0.1049(18) 0.2528(5) 0.1223(4) 0.101(5) Uiso 1 calc R .
C21B C -0.2045(21) 0.3084(8) 0.0764(5) 0.099(6) Uani 1 d . .
H11D H -0.2788(62) 0.2699(31) 0.0653(11) 0.101(5) Uiso 1 calc R .
H12D H -0.1419(54) 0.3331(21) 0.0545(19) 0.101(5) Uiso 1 calc R .
C22B C -0.3566(27) 0.3558(11) 0.0977(6) 0.134(8) Uani 1 d . .
H21D H -0.4408(27) 0.3781(11) 0.0784(6) 0.101(5) Uiso 1 calc R .
H22D H -0.4433(27) 0.3293(11) 0.1147(6) 0.101(5) Uiso 1 calc R .
C23B C -0.2463(29) 0.4079(9) 0.1218(6) 0.107(6) Uani 1 d . .
H31D H -0.1826(63) 0.4426(33) 0.1029(17) 0.101(5) Uiso 1 calc R .
H32D H -0.3506(92) 0.4332(26) 0.1388(15) 0.101(5) Uiso 1 calc R .
C24B C -0.0911(26) 0.3825(7) 0.1470(6) 0.106(5) Uani 1 d . .
H41D H -0.1517(26) 0.3554(7) 0.1676(6) 0.101(5) Uiso 1 calc R .
H42D H -0.0215(26) 0.4198(7) 0.1594(6) 0.101(5) Uiso 1 calc R .
C25B C 0.0595(22) 0.3400(7) 0.1244(5) 0.094(5) Uani 1 d . .
H51D H 0.1298(22) 0.3682(7) 0.1056(5) 0.101(5) Uiso 1 calc R .
H52D H 0.1586(22) 0.3218(7) 0.1424(5) 0.101(5) Uiso 1 calc R .
O1B O 0.2152(14) 0.2457(4) -0.0183(3) 0.078(3) Uani 1 d . .
C26B C 0.0472(21) 0.2617(6) -0.0447(5) 0.095(6) Uani 1 d . .
H61D H 0.0725(62) 0.2998(37) -0.0571(21) 0.101(5) Uiso 1 calc R .
H62D H -0.0648(91) 0.2659(39) -0.0309(11) 0.101(5) Uiso 1 calc R .
H63D H 0.0326(79) 0.2289(32) -0.0620(20) 0.101(5) Uiso 1 calc R .

loop_
_atom_type_symbol
_atom_type_description
_atom_type_scat_dispersion_real
_atom_type_scat_dispersion_imag
_atom_type_scat_source
C C 0.0033 0.0016 'International Tables Vol C Tables 4.2.6.8 and 6.1.1.4'
H H 0.0000 0.0000 'International Tables Vol C Tables 4.2.6.8 and 6.1.1.4'
N N 0.0061 0.0033 'International Tables Vol C Tables 4.2.6.8 and 6.1.1.4'
O O 0.0106 0.0060 'International Tables Vol C Tables 4.2.6.8 and 6.1.1.4'

loop_
_geom_angle_atom_site_label_1
_geom_angle_atom_site_label_2
_geom_angle_atom_site_label_3
_geom_angle
_geom_angle_site_symmetry_1
_geom_angle_site_symmetry_3
_geom_angle_publ_flag
N1 C1 O1 120.9(12) . . ?
N1 C1 C2 126.6(11) . . ?
O1 C1 C2 112.5(12) . . ?
C1 C2 C3 108.1(11) . . ?
C2 C3 C19 112.8(11) . . ?
C2 C3 C13 111.1(11) . . ?
C19 C3 C13 111.6(11) . . ?
C2 C3 C4 107.3(11) . . ?
C19 C3 C4 103.6(10) . . ?
C13 C3 C4 109.9(9) . . ?
C5 C4 C3 121.0(11) . . ?
C4 C5 N1 121.2(12) . . ?
C4 C5 C6 123.2(11) . . ?
N1 C5 C6 115.5(12) . . ?
C1 N1 C5 116.8(11) . . ?
C7 C6 C11 117.3(11) . . ?
C7 C6 C5 123.0(13) . . ?
C11 C6 C5 119.4(11) . . ?
C8 C7 C6 121.3(14) . . ?
C7 C8 C9 120.8(13) . . ?
C10 C9 C8 119.0(12) . . ?
C10 C9 C12 119.9(14) . . ?
C8 C9 C12 121.1(13) . . ?
C9 C10 C11 121.5(13) . . ?
C10 C11 C6 120.0(11) . . ?
C14 C13 C18 118.8(12) . . ?
C14 C13 C3 118.6(10) . . ?
C18 C13 C3 122.6(12) . . ?
C13 C14 C15 122.3(13) . . ?
C16 C15 C14 115.9(13) . . ?
C17 C16 C15 123.0(15) . . ?
C16 C17 C18 119.4(14) . . ?
C13 C18 C17 120.4(13) . . ?
N2 C19 C3 120.6(14) . . ?
C19 N2 C20 115.4(11) . . ?
C21 C20 C25 109.2(12) . . ?
C21 C20 N2 108.0(11) . . ?
C25 C20 N2 109.7(12) . . ?
C20 C21 C22 111.4(15) . . ?
C23 C22 C21 113.0(16) . . ?
C22 C23 C24 109.7(14) . . ?
C25 C24 C23 114.3(17) . . ?
C20 C25 C24 111.0(13) . . ?
C1 O1 C26 117.5(11) . . ?
N1B C1B O1B 118.9(13) . . ?
N1B C1B C2B 127.7(11) . . ?
O1B C1B C2B 113.3(11) . . ?
C1B C2B C3B 109.9(11) . . ?
C4B C3B C2B 107.9(11) . . ?
C4B C3B C13B 115.3(9) . . ?
C2B C3B C13B 111.3(10) . . ?
C4B C3B C19B 102.8(9) . . ?
C2B C3B C19B 108.9(9) . . ?
C13B C3B C19B 110.3(10) . . ?
C5B C4B C3B 120.8(11) . . ?
C4B C5B N1B 122.3(11) . . ?
C4B C5B C6B 120.4(11) . . ?
N1B C5B C6B 116.4(11) . . ?
C1B N1B C5B 115.2(12) . . ?
C11B C6B C7B 119.3(12) . . ?
C11B C6B C5B 119.7(11) . . ?
C7B C6B C5B 121.0(11) . . ?
C8B C7B C6B 117.1(13) . . ?
C9B C8B C7B 124.9(13) . . ?
C8B C9B C10B 116.9(13) . . ?
C8B C9B C12B 121.2(13) . . ?
C10B C9B C12B 121.8(14) . . ?
C9B C10B C11B 120.1(14) . . ?
C6B C11B C10B 121.6(13) . . ?
C18B C13B C14B 117.5(12) . . ?
C18B C13B C3B 119.2(11) . . ?
C14B C13B C3B 123.2(11) . . ?
C15B C14B C13B 122.6(14) . . ?
C14B C15B C16B 120.0(16) . . ?
C15B C16B C17B 118.1(15) . . ?
C18B C17B C16B 119.9(14) . . ?
C17B C18B C13B 121.8(14) . . ?
N2B C19B C3B 122.7(11) . . ?
C19B N2B C20B 119.1(10) . . ?
N2B C20B C21B 112.7(12) . . ?
N2B C20B C25B 108.8(10) . . ?
C21B C20B C25B 110.7(11) . . ?
C20B C21B C22B 113.2(14) . . ?
C23B C22B C21B 110.7(14) . . ?
C24B C23B C22B 115.6(14) . . ?
C23B C24B C25B 111.3(15) . . ?
C20B C25B C24B 111.8(12) . . ?
C1B O1B C26B 115.3(10) . . ?

loop_
_geom_bond_atom_site_label_1
_geom_bond_atom_site_label_2
_geom_bond_distance
_geom_bond_site_symmetry_2
_geom_bond_publ_flag
C1 N1 1.284(15) . ?
C1 O1 1.354(13) . ?
C1 C2 1.50(2) . ?
C2 C3 1.52(2) . ?
C3 C19 1.53(2) . ?
C3 C13 1.53(2) . ?
C3 C4 1.55(2) . ?
C4 C5 1.34(2) . ?
C5 N1 1.408(14) . ?
C5 C6 1.45(2) . ?
C6 C7 1.40(2) . ?
C6 C11 1.43(2) . ?
C7 C8 1.37(2) . ?
C8 C9 1.39(2) . ?
C9 C10 1.38(2) . ?
C9 C12 1.53(2) . ?
C10 C11 1.38(2) . ?
C13 C14 1.39(2) . ?
C13 C18 1.39(2) . ?
C14 C15 1.43(2) . ?
C15 C16 1.41(2) . ?
C16 C17 1.35(2) . ?
C17 C18 1.42(2) . ?
C19 N2 1.231(15) . ?
N2 C20 1.480(15) . ?
C20 C21 1.45(2) . ?
C20 C25 1.46(2) . ?
C21 C22 1.55(2) . ?
C22 C23 1.41(2) . ?
C23 C24 1.50(2) . ?
C24 C25 1.50(2) . ?
O1 C26 1.37(2) . ?
C1B N1B 1.25(2) . ?
C1B O1B 1.382(14) . ?
C1B C2B 1.46(2) . ?
C2B C3B 1.52(2) . ?
C3B C4B 1.514(14) . ?
C3B C13B 1.52(2) . ?
C3B C19B 1.53(2) . ?
C4B C5B 1.33(2) . ?
C5B N1B 1.410(14) . ?
C5B C6B 1.52(2) . ?
C6B C11B 1.34(2) . ?
C6B C7B 1.41(2) . ?
C7B C8B 1.39(2) . ?
C8B C9B 1.34(2) . ?
C9B C10B 1.39(2) . ?
C9B C12B 1.52(2) . ?
C10B C11B 1.40(2) . ?
C13B C18B 1.35(2) . ?
C13B C14B 1.40(2) . ?
C14B C15B 1.33(2) . ?
C15B C16B 1.36(2) . ?
C16B C17B 1.43(2) . ?
C17B C18B 1.34(2) . ?
C19B N2B 1.235(12) . ?
N2B C20B 1.471(15) . ?
C20B C21B 1.49(2) . ?
C20B C25B 1.52(2) . ?
C21B C22B 1.56(2) . ?
C22B C23B 1.51(2) . ?
C23B C24B 1.43(2) . ?
C24B C25B 1.52(2) . ?
O1B C26B 1.47(2) . ?

loop_
_cod_related_entry_id
_cod_related_entry_database
_cod_related_entry_code
1 ChemSpider 9649492
